data_7021719
loop_
_publ_author_name
'Ghosh, Avijit'
'Gonnade, Rajesh'
'Ravikanth, Mangalampalli'

_publ_section_title
;
 Rhenium(i) tricarbonyl complex of
 5,20-bis(p-tolyl)-10,15-bis(p-methoxyphenyl)-21-selenaporphyrin: first
 X-ray structural characterization of metal complex of 21-selenaporphyrin.
;
_journal_issue 30
_journal_name_full 'Dalton transactions (Cambridge, England : 2003)'
_journal_page_first 10798
_journal_page_last 10806
_journal_paper_doi 10.1039/c3dt51024g
_journal_volume 42
_journal_year 2013
_chemical_formula_moiety 'C51 H36 N3 O5 Re Se, 0.5(CHCl3)'
_chemical_formula_sum 'C51.5 H36 Cl1.5 N3 O5 Re Se'
_chemical_formula_weight 1095.67
_chemical_name_systematic
;
?
;
_space_group_IT_number 15
_symmetry_cell_setting monoclinic
_symmetry_space_group_name_Hall '-C 2yc'
_symmetry_space_group_name_H-M 'C 1 2/c 1'
_atom_sites_solution_hydrogens geom
_atom_sites_solution_primary direct
_atom_sites_solution_secondary difmap
_audit_creation_method SHELXL-97
_cell_angle_alpha 90.00
_cell_angle_beta 93.682(2)
_cell_angle_gamma 90.00
_cell_formula_units_Z 8
_cell_length_a 23.2507(7)
_cell_length_b 14.6302(4)
_cell_length_c 25.5440(7)
_cell_measurement_reflns_used 9880
_cell_measurement_temperature 100(2)
_cell_measurement_theta_max 28.35
_cell_measurement_theta_min 2.30
_cell_volume 8671.2(4)
_computing_cell_refinement 'SAINT (Bruker, 2003)'
_computing_data_collection 'SMART (Bruker, 2003)'
_computing_data_reduction 'SAINT (Bruker, 2003)'
_computing_molecular_graphics 'SHELXTL (Bruker, 2003)'
_computing_publication_material 'SHELXTL (Bruker, 2003)'
_computing_structure_refinement 'SHELXL-97 (Sheldrick, 2008)'
_computing_structure_solution 'SHELXS-97 (Sheldrick, 2008)'
_diffrn_ambient_temperature 100(2)
_diffrn_measured_fraction_theta_full 0.999
_diffrn_measured_fraction_theta_max 0.999
_diffrn_measurement_device 'Bruker Smart APEX II'
_diffrn_measurement_device_type 'CCD Area Detector'
_diffrn_measurement_method 'Phi and Omega Scan'
_diffrn_radiation_monochromator graphite
_diffrn_radiation_source 'fine-focus sealed tube'
_diffrn_radiation_type MoK\a
_diffrn_radiation_wavelength 0.71073
_diffrn_reflns_av_R_equivalents 0.0299
_diffrn_reflns_av_sigmaI/netI 0.0251
_diffrn_reflns_limit_h_max 28
_diffrn_reflns_limit_h_min -19
_diffrn_reflns_limit_k_max 18
_diffrn_reflns_limit_k_min -16
_diffrn_reflns_limit_l_max 31
_diffrn_reflns_limit_l_min -31
_diffrn_reflns_number 35921
_diffrn_reflns_theta_full 26.00
_diffrn_reflns_theta_max 26.00
_diffrn_reflns_theta_min 2.25
_exptl_absorpt_coefficient_mu 3.788
_exptl_absorpt_correction_T_max 0.5269
_exptl_absorpt_correction_T_min 0.2458
_exptl_absorpt_correction_type multi-scan
_exptl_absorpt_process_details 'Bruker SADABS'
_exptl_crystal_colour BLACK
_exptl_crystal_density_diffrn 1.678
_exptl_crystal_density_method 'not measured'
_exptl_crystal_description PLATE
_exptl_crystal_F_000 4324
_exptl_crystal_size_max 0.51
_exptl_crystal_size_mid 0.41
_exptl_crystal_size_min 0.19
_refine_diff_density_max 6.508
_refine_diff_density_min -2.083
_refine_diff_density_rms 0.140
_refine_ls_extinction_method none
_refine_ls_goodness_of_fit_ref 1.089
_refine_ls_hydrogen_treatment constr
_refine_ls_matrix_type full
_refine_ls_number_parameters 590
_refine_ls_number_reflns 8510
_refine_ls_number_restraints 19
_refine_ls_restrained_S_all 1.092
_refine_ls_R_factor_all 0.0497
_refine_ls_R_factor_gt 0.0449
_refine_ls_shift/su_max 0.003
_refine_ls_shift/su_mean 0.000
_refine_ls_structure_factor_coef Fsqd
_refine_ls_weighting_details 'calc w=1/[\s^2^(Fo^2^)+(0.0300P)^2^+177.1458P] where P=(Fo^2^+2Fc^2^)/3'
_refine_ls_weighting_scheme calc
_refine_ls_wR_factor_gt 0.1029
_refine_ls_wR_factor_ref 0.1054
_reflns_number_gt 7742
_reflns_number_total 8510
_reflns_threshold_expression >2sigma(I)
_cod_data_source_file c3dt51024g.txt
_cod_data_source_block rese
_cod_original_sg_symbol_H-M C2/c
_cod_original_formula_sum 'C51.50 H36 Cl1.50 N3 O5 Re Se'
_cod_database_code 7021719

loop_
_symmetry_equiv_pos_as_xyz
'x, y, z'
'-x, y, -z+1/2'
'x+1/2, y+1/2, z'
'-x+1/2, y+1/2, -z+1/2'
'-x, -y, -z'
'x, -y, z-1/2'
'-x+1/2, -y+1/2, -z'
'x+1/2, -y+1/2, z-1/2'

loop_
_atom_site_label
_atom_site_type_symbol
_atom_site_fract_x
_atom_site_fract_y
_atom_site_fract_z
_atom_site_U_iso_or_equiv
_atom_site_adp_type
_atom_site_occupancy
_atom_site_symmetry_multiplicity
_atom_site_calc_flag
_atom_site_refinement_flags
Re1 Re 0.659887(9) 0.871749(15) 0.891986(8) 0.01794(8) Uani 1 1 d .
Se1 Se 0.75152(2) 0.87303(4) 0.95535(2) 0.01656(13) Uani 0.95 1 d P
Se2 Se 0.7807(5) 0.8466(7) 0.8867(5) 0.013(2) Uani 0.05 1 d P
O1 O 0.4921(2) 0.3205(4) 0.8775(2) 0.0524(15) Uani 1 1 d .
O2 O 0.7742(3) 0.7671(4) 0.57013(18) 0.0436(13) Uani 1 1 d .
O3 O 0.5439(2) 0.8444(4) 0.83174(19) 0.0375(11) Uani 1 1 d .
O4 O 0.6961(2) 1.0058(3) 0.80760(17) 0.0316(10) Uani 1 1 d .
O5 O 0.5977(2) 1.0308(3) 0.9425(2) 0.0404(12) Uani 1 1 d .
N1 N 0.6450(2) 0.7768(3) 0.95526(18) 0.0184(10) Uani 1 1 d U
N2 N 0.6935(2) 0.7459(3) 0.85643(19) 0.0208(10) Uani 1 1 d U
N3 N 0.7983(2) 0.8846(4) 0.8683(2) 0.0202(11) Uani 0.95 1 d PU
N3' N 0.764(3) 0.926(5) 0.978(3) 0.003(14) Uiso 0.05 1 d P
C1 C 0.6392(2) 0.7967(4) 1.0069(2) 0.0191(11) Uani 1 1 d .
C2 C 0.6068(2) 0.7260(4) 1.0302(2) 0.0204(11) Uani 1 1 d .
H2 H 0.5951 0.7247 1.0652 0.024 Uiso 1 1 calc R
C3 C 0.5957(2) 0.6610(4) 0.9929(2) 0.0198(11) Uani 1 1 d .
H3 H 0.5755 0.6054 0.9971 0.024 Uiso 1 1 calc R
C4 C 0.6207(2) 0.6924(4) 0.9457(2) 0.0187(11) Uani 1 1 d .
C5 C 0.6243(2) 0.6436(4) 0.8988(2) 0.0192(11) Uani 1 1 d .
C6 C 0.6593(2) 0.6688(4) 0.8575(2) 0.0194(11) Uani 1 1 d .
C7 C 0.6636(2) 0.6160(4) 0.8110(2) 0.0234(12) Uani 1 1 d .
H7 H 0.6438 0.5608 0.8022 0.028 Uiso 1 1 calc R
C8 C 0.7015(3) 0.6597(4) 0.7819(2) 0.0226(12) Uani 1 1 d .
H8 H 0.7129 0.6407 0.7486 0.027 Uiso 1 1 calc R
C9 C 0.7215(2) 0.7394(4) 0.8097(2) 0.0222(12) Uani 1 1 d .
C10 C 0.7646(3) 0.7965(4) 0.7903(2) 0.0222(12) Uani 1 1 d .
C11 C 0.7995(2) 0.8610(4) 0.8160(2) 0.0223(12) Uani 1 1 d .
C12 C 0.8399(3) 0.9210(4) 0.7911(2) 0.0252(13) Uani 1 1 d .
H12 H 0.8505 0.9175 0.7559 0.030 Uiso 1 1 calc R
C13 C 0.8595(3) 0.9822(4) 0.8275(2) 0.0247(13) Uani 1 1 d .
H13 H 0.8862 1.0302 0.8229 0.030 Uiso 1 1 calc R
C14 C 0.8315(2) 0.9597(4) 0.8752(2) 0.0218(12) Uani 1 1 d .
C15 C 0.8324(2) 1.0099(4) 0.9232(2) 0.0191(11) Uani 1 1 d .
C16 C 0.7957(2) 0.9839(4) 0.9612(2) 0.0203(12) Uani 1 1 d .
C17 C 0.7836(2) 1.0307(4) 1.0076(2) 0.0240(12) Uani 1 1 d .
H17 H 0.8041 1.0843 1.0185 0.029 Uiso 1 1 calc R
C18 C 0.7410(3) 0.9950(4) 1.0359(2) 0.0230(12) Uani 1 1 d .
H18 H 0.7300 1.0230 1.0673 0.028 Uiso 1 1 calc R
C19 C 0.7144(2) 0.9147(4) 1.0163(2) 0.0196(11) Uani 1 1 d .
C20 C 0.6666(2) 0.8710(4) 1.0344(2) 0.0185(11) Uani 1 1 d .
C21 C 0.5914(2) 0.5563(4) 0.8935(2) 0.0186(11) Uani 1 1 d .
C22 C 0.5320(2) 0.5555(4) 0.9000(2) 0.0220(12) Uani 1 1 d .
H22 H 0.5130 0.6108 0.9079 0.026 Uiso 1 1 calc R
C23 C 0.5008(3) 0.4760(4) 0.8951(2) 0.0252(13) Uani 1 1 d .
H23 H 0.4607 0.4768 0.9002 0.030 Uiso 1 1 calc R
C24 C 0.5271(3) 0.3952(5) 0.8828(3) 0.0315(15) Uani 1 1 d .
C25 C 0.5860(3) 0.3937(4) 0.8769(3) 0.0312(15) Uani 1 1 d .
H25 H 0.6046 0.3380 0.8689 0.037 Uiso 1 1 calc R
C26 C 0.6176(3) 0.4740(4) 0.8826(2) 0.0226(12) Uani 1 1 d .
H26 H 0.6580 0.4725 0.8790 0.027 Uiso 1 1 calc R
C27 C 0.5166(5) 0.2388(7) 0.8599(7) 0.116(6) Uani 1 1 d .
H27A H 0.5389 0.2517 0.8295 0.175 Uiso 1 1 calc R
H27B H 0.4858 0.1952 0.8499 0.175 Uiso 1 1 calc R
H27C H 0.5420 0.2126 0.8882 0.175 Uiso 1 1 calc R
C28 C 0.7711(3) 0.7867(4) 0.7321(2) 0.0224(12) Uani 1 1 d .
C29 C 0.7333(3) 0.8350(5) 0.6978(2) 0.0287(14) Uani 1 1 d .
H29 H 0.7054 0.8741 0.7117 0.034 Uiso 1 1 calc R
C30 C 0.7355(3) 0.8273(5) 0.6441(3) 0.0330(15) Uani 1 1 d .
H30 H 0.7096 0.8613 0.6214 0.040 Uiso 1 1 calc R
C31 C 0.7751(3) 0.7704(5) 0.6238(2) 0.0328(16) Uani 1 1 d .
C32 C 0.8132(3) 0.7195(5) 0.6566(2) 0.0322(15) Uani 1 1 d .
H32 H 0.8400 0.6790 0.6424 0.039 Uiso 1 1 calc R
C33 C 0.8108(3) 0.7297(5) 0.7116(2) 0.0300(14) Uani 1 1 d .
H33 H 0.8370 0.6967 0.7345 0.036 Uiso 1 1 calc R
C34 C 0.8114(4) 0.7036(6) 0.5478(3) 0.047(2) Uani 1 1 d .
H34A H 0.8515 0.7201 0.5575 0.071 Uiso 1 1 calc R
H34B H 0.8048 0.7046 0.5095 0.071 Uiso 1 1 calc R
H34C H 0.8035 0.6422 0.5609 0.071 Uiso 1 1 calc R
C35 C 0.8683(2) 1.0931(4) 0.9317(2) 0.0202(12) Uani 1 1 d .
C36 C 0.8668(3) 1.1653(4) 0.8961(2) 0.0274(13) Uani 1 1 d .
H36 H 0.8420 1.1617 0.8651 0.033 Uiso 1 1 calc R
C37 C 0.9008(3) 1.2422(4) 0.9051(2) 0.0271(13) Uani 1 1 d .
H37 H 0.8987 1.2906 0.8803 0.033 Uiso 1 1 calc R
C38 C 0.9378(3) 1.2501(4) 0.9497(2) 0.0255(13) Uani 1 1 d .
C39 C 0.9397(2) 1.1789(4) 0.9854(2) 0.0229(12) Uani 1 1 d .
H39 H 0.9649 1.1826 1.0161 0.027 Uiso 1 1 calc R
C40 C 0.9053(2) 1.1020(4) 0.9770(2) 0.0217(12) Uani 1 1 d .
H40 H 0.9069 1.0545 1.0024 0.026 Uiso 1 1 calc R
C41 C 0.9756(3) 1.3337(4) 0.9591(3) 0.0330(15) Uani 1 1 d .
H41A H 1.0161 1.3161 0.9579 0.050 Uiso 1 1 calc R
H41B H 0.9691 1.3596 0.9936 0.050 Uiso 1 1 calc R
H41C H 0.9659 1.3793 0.9318 0.050 Uiso 1 1 calc R
C42 C 0.6426(2) 0.9036(4) 1.0834(2) 0.0192(11) Uani 1 1 d .
C43 C 0.6767(3) 0.9096(4) 1.1299(2) 0.0231(12) Uani 1 1 d .
H43 H 0.7154 0.8883 1.1310 0.028 Uiso 1 1 calc R
C44 C 0.6553(3) 0.9462(5) 1.1750(2) 0.0286(14) Uani 1 1 d .
H44 H 0.6793 0.9495 1.2064 0.034 Uiso 1 1 calc R
C45 C 0.5993(3) 0.9777(5) 1.1745(2) 0.0304(14) Uani 1 1 d .
C46 C 0.5654(3) 0.9702(4) 1.1291(3) 0.0282(14) Uani 1 1 d .
H46 H 0.5266 0.9906 1.1286 0.034 Uiso 1 1 calc R
C47 C 0.5857(3) 0.9334(4) 1.0833(2) 0.0236(12) Uani 1 1 d .
H47 H 0.5609 0.9288 1.0523 0.028 Uiso 1 1 calc R
C48 C 0.5764(3) 1.0214(6) 1.2235(3) 0.0445(19) Uani 1 1 d .
H48A H 0.5376 1.0456 1.2151 0.067 Uiso 1 1 calc R
H48B H 0.6020 1.0713 1.2357 0.067 Uiso 1 1 calc R
H48C H 0.5749 0.9753 1.2512 0.067 Uiso 1 1 calc R
C49 C 0.5878(3) 0.8527(4) 0.8532(2) 0.0244(13) Uani 1 1 d .
C50 C 0.6827(2) 0.9531(4) 0.8387(2) 0.0226(12) Uani 1 1 d .
C51 C 0.6230(3) 0.9720(4) 0.9246(2) 0.0253(13) Uani 1 1 d .
C52 C 0.9851(6) 0.1398(10) 0.7333(5) 0.041(3) Uani 0.50 1 d PD
H52 H 0.9587 0.1443 0.7034 0.028 Uiso 0.5 1 calc R
Cl1 Cl 1.0000 0.0245(3) 0.7500 0.1034(19) Uani 1 2 d S
Cl2 Cl 0.94955(10) 0.19270(18) 0.78045(12) 0.0689(7) Uani 1 1 d D

loop_
_atom_site_aniso_label
_atom_site_aniso_U_11
_atom_site_aniso_U_22
_atom_site_aniso_U_33
_atom_site_aniso_U_23
_atom_site_aniso_U_13
_atom_site_aniso_U_12
Re1 0.01810(12) 0.01738(12) 0.01796(12) 0.00198(9) -0.00181(8) 0.00140(9)
Se1 0.0163(3) 0.0185(3) 0.0150(3) -0.0011(2) 0.0020(2) -0.0001(2)
Se2 0.012(5) 0.008(5) 0.018(6) 0.000(4) -0.006(4) 0.000(4)
O1 0.053(3) 0.034(3) 0.073(4) -0.018(3) 0.029(3) -0.022(3)
O2 0.068(4) 0.046(3) 0.018(2) -0.001(2) 0.006(2) -0.010(3)
O3 0.027(2) 0.052(3) 0.032(3) 0.005(2) -0.010(2) 0.000(2)
O4 0.038(3) 0.030(2) 0.027(2) 0.008(2) 0.006(2) 0.001(2)
O5 0.046(3) 0.033(3) 0.044(3) -0.004(2) 0.010(2) 0.014(2)
N1 0.019(2) 0.020(2) 0.016(2) -0.0004(18) -0.0009(18) -0.0012(19)
N2 0.023(2) 0.021(2) 0.019(2) 0.0027(19) 0.0026(19) -0.0021(19)
N3 0.014(2) 0.028(3) 0.018(3) -0.004(2) 0.000(2) 0.008(2)
C1 0.020(3) 0.018(3) 0.019(3) 0.001(2) -0.002(2) 0.001(2)
C2 0.021(3) 0.022(3) 0.018(3) 0.001(2) 0.002(2) 0.002(2)
C3 0.018(3) 0.018(3) 0.023(3) 0.001(2) 0.000(2) 0.002(2)
C4 0.018(3) 0.018(3) 0.020(3) 0.001(2) -0.005(2) 0.000(2)
C5 0.018(3) 0.021(3) 0.019(3) 0.000(2) -0.002(2) 0.001(2)
C6 0.017(3) 0.020(3) 0.020(3) 0.001(2) -0.001(2) -0.002(2)
C7 0.020(3) 0.024(3) 0.026(3) 0.000(2) -0.001(2) -0.003(2)
C8 0.025(3) 0.026(3) 0.017(3) 0.002(2) 0.002(2) 0.000(2)
C9 0.020(3) 0.023(3) 0.023(3) 0.004(2) -0.003(2) 0.003(2)
C10 0.022(3) 0.023(3) 0.021(3) 0.005(2) -0.002(2) 0.004(2)
C11 0.022(3) 0.024(3) 0.020(3) 0.003(2) 0.001(2) 0.001(2)
C12 0.026(3) 0.030(3) 0.020(3) -0.001(2) 0.007(2) -0.005(3)
C13 0.023(3) 0.027(3) 0.025(3) -0.002(2) 0.004(2) -0.005(2)
C14 0.020(3) 0.020(3) 0.026(3) -0.001(2) 0.001(2) 0.002(2)
C15 0.018(3) 0.018(3) 0.021(3) -0.001(2) 0.003(2) 0.000(2)
C16 0.020(3) 0.018(3) 0.022(3) -0.001(2) 0.001(2) -0.001(2)
C17 0.019(3) 0.025(3) 0.028(3) -0.003(2) 0.001(2) -0.002(2)
C18 0.024(3) 0.027(3) 0.019(3) -0.005(2) 0.001(2) 0.000(2)
C19 0.020(3) 0.022(3) 0.017(3) -0.004(2) 0.000(2) 0.007(2)
C20 0.020(3) 0.019(3) 0.017(3) -0.001(2) -0.001(2) 0.004(2)
C21 0.020(3) 0.023(3) 0.013(3) -0.001(2) -0.001(2) 0.000(2)
C22 0.022(3) 0.027(3) 0.017(3) -0.001(2) 0.001(2) 0.002(2)
C23 0.020(3) 0.034(3) 0.022(3) -0.007(3) 0.005(2) -0.005(3)
C24 0.032(3) 0.030(3) 0.034(4) -0.008(3) 0.014(3) -0.012(3)
C25 0.035(4) 0.022(3) 0.039(4) -0.006(3) 0.017(3) -0.001(3)
C26 0.021(3) 0.026(3) 0.022(3) 0.000(2) 0.009(2) 0.000(2)
C27 0.092(9) 0.044(6) 0.223(17) -0.062(8) 0.084(10) -0.040(6)
C28 0.028(3) 0.022(3) 0.017(3) 0.000(2) 0.003(2) -0.007(2)
C29 0.034(3) 0.030(3) 0.023(3) 0.003(3) 0.004(3) -0.002(3)
C30 0.042(4) 0.033(4) 0.024(3) 0.008(3) -0.001(3) -0.004(3)
C31 0.052(4) 0.034(4) 0.014(3) 0.003(2) 0.004(3) -0.027(3)
C32 0.047(4) 0.028(3) 0.022(3) -0.003(3) 0.009(3) -0.006(3)
C33 0.040(4) 0.032(3) 0.018(3) 0.006(3) 0.004(3) -0.004(3)
C34 0.070(6) 0.047(5) 0.025(4) -0.010(3) 0.011(4) -0.014(4)
C35 0.020(3) 0.017(3) 0.025(3) -0.003(2) 0.008(2) 0.000(2)
C36 0.034(3) 0.026(3) 0.022(3) 0.000(2) 0.002(3) 0.005(3)
C37 0.035(3) 0.019(3) 0.028(3) 0.003(2) 0.005(3) 0.000(3)
C38 0.024(3) 0.021(3) 0.032(3) -0.003(2) 0.009(3) 0.001(2)
C39 0.020(3) 0.022(3) 0.027(3) -0.003(2) 0.005(2) 0.001(2)
C40 0.021(3) 0.020(3) 0.025(3) 0.002(2) 0.006(2) 0.001(2)
C41 0.034(4) 0.020(3) 0.046(4) 0.001(3) 0.005(3) 0.000(3)
C42 0.020(3) 0.016(3) 0.021(3) 0.000(2) 0.002(2) -0.003(2)
C43 0.020(3) 0.026(3) 0.024(3) 0.002(2) 0.003(2) 0.002(2)
C44 0.031(3) 0.033(3) 0.022(3) -0.001(3) 0.005(3) 0.000(3)
C45 0.036(4) 0.034(4) 0.022(3) -0.002(3) 0.006(3) 0.005(3)
C46 0.025(3) 0.029(3) 0.032(3) 0.001(3) 0.009(3) 0.006(3)
C47 0.023(3) 0.027(3) 0.020(3) 0.001(2) -0.002(2) 0.001(2)
C48 0.040(4) 0.062(5) 0.033(4) -0.011(4) 0.012(3) 0.009(4)
C49 0.024(3) 0.024(3) 0.025(3) 0.003(2) 0.002(3) -0.001(2)
C50 0.020(3) 0.025(3) 0.022(3) 0.001(2) -0.001(2) 0.001(2)
C51 0.025(3) 0.027(3) 0.023(3) 0.005(2) 0.001(2) 0.002(3)
C52 0.041(9) 0.048(9) 0.034(8) -0.002(6) 0.006(6) 0.005(7)
Cl1 0.210(6) 0.047(2) 0.060(2) 0.000 0.070(3) 0.000
Cl2 0.0397(11) 0.0635(15) 0.105(2) -0.0022(14) 0.0182(12) -0.0052(10)

loop_
_atom_type_symbol
_atom_type_description
_atom_type_scat_dispersion_real
_atom_type_scat_dispersion_imag
_atom_type_scat_source
C C 0.0033 0.0016 'International Tables Vol C Tables 4.2.6.8 and 6.1.1.4'
H H 0.0000 0.0000 'International Tables Vol C Tables 4.2.6.8 and 6.1.1.4'
N N 0.0061 0.0033 'International Tables Vol C Tables 4.2.6.8 and 6.1.1.4'
O O 0.0106 0.0060 'International Tables Vol C Tables 4.2.6.8 and 6.1.1.4'
Se Se -0.0929 2.2259 'International Tables Vol C Tables 4.2.6.8 and 6.1.1.4'
Re Re -1.0185 7.2310 'International Tables Vol C Tables 4.2.6.8 and 6.1.1.4'
Cl Cl 0.1484 0.1585 'International Tables Vol C Tables 4.2.6.8 and 6.1.1.4'

loop_
_geom_angle_atom_site_label_1
_geom_angle_atom_site_label_2
_geom_angle_atom_site_label_3
_geom_angle
_geom_angle_site_symmetry_1
_geom_angle_site_symmetry_3
C50 Re1 C49 89.8(3) . .
C50 Re1 C51 89.2(3) . .
C49 Re1 C51 86.3(3) . .
C50 Re1 N1 173.0(2) . .
C49 Re1 N1 96.6(2) . .
C51 Re1 N1 93.9(2) . .
C50 Re1 N2 96.0(2) . .
C49 Re1 N2 89.2(2) . .
C51 Re1 N2 173.2(2) . .
N1 Re1 N2 81.43(17) . .
C50 Re1 Se1 100.75(18) . .
C49 Re1 Se1 169.35(18) . .
C51 Re1 Se1 95.47(19) . .
N1 Re1 Se1 72.79(12) . .
N2 Re1 Se1 87.97(13) . .
C50 Re1 Se2 74.1(3) . .
C49 Re1 Se2 142.4(3) . .
C51 Re1 Se2 126.2(3) . .
N1 Re1 Se2 99.0(3) . .
N2 Re1 Se2 59.9(2) . .
Se1 Re1 Se2 41.9(2) . .
N3' Se1 C19 54(4) . .
C16 Se1 C19 86.3(2) . .
N3' Se1 Se2 125(4) . .
C16 Se1 Se2 91.3(4) . .
C19 Se1 Se2 169.9(3) . .
N3' Se1 Re1 125(4) . .
C16 Se1 Re1 117.99(17) . .
C19 Se1 Re1 96.55(17) . .
Se2 Se1 Re1 75.9(3) . .
N3 Se2 Se1 124.9(10) . .
C11 Se2 Se1 160.8(6) . .
C11 Se2 C14 66.8(5) . .
Se1 Se2 C14 101.7(5) . .
N3 Se2 Re1 117.0(9) . .
C11 Se2 Re1 108.7(4) . .
Se1 Se2 Re1 62.1(3) . .
C14 Se2 Re1 118.6(4) . .
C24 O1 C27 117.4(6) . .
C31 O2 C34 117.2(6) . .
C1 N1 C4 107.3(5) . .
C1 N1 Re1 127.7(4) . .
C4 N1 Re1 121.7(4) . .
C6 N2 C9 105.2(5) . .
C6 N2 Re1 116.8(4) . .
C9 N2 Re1 127.0(4) . .
Se2 N3 C14 139.0(9) . .
Se2 N3 C11 114.3(10) . .
C14 N3 C11 106.3(6) . .
Se1 N3' C16 120(7) . .
Se1 N3' C19 94(5) . .
C16 N3' C19 141(6) . .
N1 C1 C20 124.7(5) . .
N1 C1 C2 109.5(5) . .
C20 C1 C2 125.4(5) . .
C3 C2 C1 107.1(5) . .
C3 C2 H2 126.4 . .
C1 C2 H2 126.4 . .
C2 C3 C4 107.2(5) . .
C2 C3 H3 126.4 . .
C4 C3 H3 126.4 . .
N1 C4 C5 124.3(5) . .
N1 C4 C3 108.6(5) . .
C5 C4 C3 126.9(5) . .
C4 C5 C6 124.8(5) . .
C4 C5 C21 117.0(5) . .
C6 C5 C21 118.1(5) . .
N2 C6 C5 125.8(5) . .
N2 C6 C7 110.7(5) . .
C5 C6 C7 123.5(5) . .
C8 C7 C6 106.6(5) . .
C8 C7 H7 126.7 . .
C6 C7 H7 126.7 . .
C7 C8 C9 108.5(5) . .
C7 C8 H8 125.8 . .
C9 C8 H8 125.8 . .
N2 C9 C10 129.5(5) . .
N2 C9 C8 109.0(5) . .
C10 C9 C8 121.5(5) . .
C11 C10 C9 130.0(6) . .
C11 C10 C28 116.0(5) . .
C9 C10 C28 114.0(5) . .
N3 C11 C10 125.6(6) . .
N3 C11 C12 108.9(5) . .
C10 C11 C12 125.3(5) . .
C10 C11 Se2 102.2(5) . .
C12 C11 Se2 132.5(6) . .
C13 C12 C11 107.3(5) . .
C13 C12 H12 126.3 . .
C11 C12 H12 126.3 . .
C12 C13 C14 106.1(5) . .
C12 C13 H13 127.0 . .
C14 C13 H13 127.0 . .
N3 C14 C15 120.5(5) . .
N3 C14 C13 111.1(5) . .
C15 C14 C13 128.3(5) . .
C15 C14 Se2 105.5(5) . .
C13 C14 Se2 126.3(5) . .
C16 C15 C14 119.0(5) . .
C16 C15 C35 119.2(5) . .
C14 C15 C35 121.7(5) . .
N3' C16 C15 148(4) . .
N3' C16 C17 83(4) . .
C15 C16 C17 128.2(5) . .
C15 C16 Se1 121.8(4) . .
C17 C16 Se1 109.9(4) . .
C18 C17 C16 116.7(5) . .
C18 C17 H17 121.7 . .
C16 C17 H17 121.7 . .
C17 C18 C19 116.6(5) . .
C17 C18 H18 121.7 . .
C19 C18 H18 121.7 . .
C20 C19 C18 127.6(5) . .
C20 C19 N3' 153(3) . .
C18 C19 N3' 79(3) . .
C20 C19 Se1 122.3(4) . .
C18 C19 Se1 110.1(4) . .
C19 C20 C1 122.1(5) . .
C19 C20 C42 119.1(5) . .
C1 C20 C42 118.8(5) . .
C26 C21 C22 117.8(5) . .
C26 C21 C5 122.2(5) . .
C22 C21 C5 120.1(5) . .
C23 C22 C21 121.1(6) . .
C23 C22 H22 119.5 . .
C21 C22 H22 119.5 . .
C22 C23 C24 120.6(6) . .
C22 C23 H23 119.7 . .
C24 C23 H23 119.7 . .
O1 C24 C23 116.1(6) . .
O1 C24 C25 124.3(6) . .
C23 C24 C25 119.6(6) . .
C24 C25 C26 119.6(6) . .
C24 C25 H25 120.2 . .
C26 C25 H25 120.2 . .
C21 C26 C25 121.3(5) . .
C21 C26 H26 119.4 . .
C25 C26 H26 119.4 . .
O1 C27 H27A 109.5 . .
O1 C27 H27B 109.5 . .
H27A C27 H27B 109.5 . .
O1 C27 H27C 109.5 . .
H27A C27 H27C 109.5 . .
H27B C27 H27C 109.5 . .
C33 C28 C29 118.7(6) . .
C33 C28 C10 123.2(5) . .
C29 C28 C10 118.1(5) . .
C30 C29 C28 121.4(6) . .
C30 C29 H29 119.3 . .
C28 C29 H29 119.3 . .
C31 C30 C29 119.7(6) . .
C31 C30 H30 120.2 . .
C29 C30 H30 120.2 . .
C30 C31 O2 115.7(6) . .
C30 C31 C32 120.9(6) . .
O2 C31 C32 123.4(7) . .
C31 C32 C33 118.4(6) . .
C31 C32 H32 120.8 . .
C33 C32 H32 120.8 . .
C28 C33 C32 120.9(6) . .
C28 C33 H33 119.5 . .
C32 C33 H33 119.5 . .
O2 C34 H34A 109.5 . .
O2 C34 H34B 109.5 . .
H34A C34 H34B 109.5 . .
O2 C34 H34C 109.5 . .
H34A C34 H34C 109.5 . .
H34B C34 H34C 109.5 . .
C36 C35 C40 117.2(5) . .
C36 C35 C15 122.3(6) . .
C40 C35 C15 120.4(5) . .
C37 C36 C35 121.0(6) . .
C37 C36 H36 119.5 . .
C35 C36 H36 119.5 . .
C36 C37 C38 121.4(6) . .
C36 C37 H37 119.3 . .
C38 C37 H37 119.3 . .
C39 C38 C37 118.0(6) . .
C39 C38 C41 120.7(6) . .
C37 C38 C41 121.3(6) . .
C38 C39 C40 121.0(6) . .
C38 C39 H39 119.5 . .
C40 C39 H39 119.5 . .
C39 C40 C35 121.3(6) . .
C39 C40 H40 119.4 . .
C35 C40 H40 119.4 . .
C38 C41 H41A 109.5 . .
C38 C41 H41B 109.5 . .
H41A C41 H41B 109.5 . .
C38 C41 H41C 109.5 . .
H41A C41 H41C 109.5 . .
H41B C41 H41C 109.5 . .
C43 C42 C47 118.2(5) . .
C43 C42 C20 121.2(5) . .
C47 C42 C20 120.5(5) . .
C42 C43 C44 121.1(6) . .
C42 C43 H43 119.4 . .
C44 C43 H43 119.4 . .
C45 C44 C43 120.6(6) . .
C45 C44 H44 119.7 . .
C43 C44 H44 119.7 . .
C46 C45 C44 118.3(6) . .
C46 C45 C48 121.1(6) . .
C44 C45 C48 120.6(6) . .
C45 C46 C47 122.3(6) . .
C45 C46 H46 118.8 . .
C47 C46 H46 118.8 . .
C42 C47 C46 119.4(6) . .
C42 C47 H47 120.3 . .
C46 C47 H47 120.3 . .
C45 C48 H48A 109.5 . .
C45 C48 H48B 109.5 . .
H48A C48 H48B 109.5 . .
C45 C48 H48C 109.5 . .
H48A C48 H48C 109.5 . .
H48B C48 H48C 109.5 . .
O3 C49 Re1 176.7(6) . .
O4 C50 Re1 177.0(5) . .
O5 C51 Re1 175.7(6) . .
C52 C52 Cl2 75.6(12) 2_756 .
C52 C52 Cl2 68.6(13) 2_756 2_756
Cl2 C52 Cl2 114.1(8) . 2_756
C52 C52 Cl1 72.5(5) 2_756 .
Cl2 C52 Cl1 111.2(8) . .
Cl2 C52 Cl1 108.1(7) 2_756 .

loop_
_geom_bond_atom_site_label_1
_geom_bond_atom_site_label_2
_geom_bond_distance
_geom_bond_site_symmetry_2
Re1 C50 1.908(6) .
Re1 C49 1.911(6) .
Re1 C51 1.916(6) .
Re1 N1 2.176(5) .
Re1 N2 2.217(5) .
Re1 Se1 2.5916(6) .
Re1 Se2 2.844(11) .
Se1 N3' 1.00(8) .
Se1 C16 1.920(6) .
Se1 C19 1.926(5) .
Se1 Se2 1.959(12) .
Se2 N3 0.849(12) .
Se2 C11 1.897(14) .
Se2 C14 2.065(14) .
O1 C24 1.364(8) .
O1 C27 1.410(11) .
O2 C31 1.371(7) .
O2 C34 1.413(10) .
O3 C49 1.134(7) .
O4 C50 1.165(7) .
O5 C51 1.154(8) .
N1 C1 1.367(7) .
N1 C4 1.374(7) .
N2 C6 1.382(7) .
N2 C9 1.400(8) .
N3 C14 1.348(9) .
N3 C11 1.383(8) .
N3' C16 1.22(7) .
N3' C19 1.57(7) .
C1 C20 1.422(8) .
C1 C2 1.432(8) .
C2 C3 1.358(8) .
C2 H2 0.9500 .
C3 C4 1.446(8) .
C3 H3 0.9500 .
C4 C5 1.402(8) .
C5 C6 1.421(8) .
C5 C21 1.490(8) .
C6 C7 1.426(8) .
C7 C8 1.349(8) .
C7 H7 0.9500 .
C8 C9 1.427(8) .
C8 H8 0.9500 .
C9 C10 1.418(8) .
C10 C11 1.383(8) .
C10 C28 1.509(8) .
C11 C12 1.461(8) .
C12 C13 1.348(9) .
C12 H12 0.9500 .
C13 C14 1.456(8) .
C13 H13 0.9500 .
C14 C15 1.428(8) .
C15 C16 1.387(8) .
C15 C35 1.485(8) .
C16 C17 1.411(8) .
C17 C18 1.368(8) .
C17 H17 0.9500 .
C18 C19 1.405(8) .
C18 H18 0.9500 .
C19 C20 1.388(8) .
C20 C42 1.481(8) .
C21 C26 1.386(8) .
C21 C22 1.401(8) .
C22 C23 1.372(9) .
C22 H22 0.9500 .
C23 C24 1.377(9) .
C23 H23 0.9500 .
C24 C25 1.388(9) .
C25 C26 1.389(9) .
C25 H25 0.9500 .
C26 H26 0.9500 .
C27 H27A 0.9800 .
C27 H27B 0.9800 .
C27 H27C 0.9800 .
C28 C33 1.373(9) .
C28 C29 1.394(9) .
C29 C30 1.381(9) .
C29 H29 0.9500 .
C30 C31 1.369(10) .
C30 H30 0.9500 .
C31 C32 1.394(10) .
C32 C33 1.416(9) .
C32 H32 0.9500 .
C33 H33 0.9500 .
C34 H34A 0.9800 .
C34 H34B 0.9800 .
C34 H34C 0.9800 .
C35 C36 1.394(9) .
C35 C40 1.401(8) .
C36 C37 1.386(9) .
C36 H36 0.9500 .
C37 C38 1.388(9) .
C37 H37 0.9500 .
C38 C39 1.383(9) .
C38 C41 1.515(9) .
C39 C40 1.389(8) .
C39 H39 0.9500 .
C40 H40 0.9500 .
C41 H41A 0.9800 .
C41 H41B 0.9800 .
C41 H41C 0.9800 .
C42 C43 1.389(8) .
C42 C47 1.393(8) .
C43 C44 1.392(8) .
C43 H43 0.9500 .
C44 C45 1.380(9) .
C44 H44 0.9500 .
C45 C46 1.363(9) .
C45 C48 1.533(9) .
C46 C47 1.398(9) .
C46 H46 0.9500 .
C47 H47 0.9500 .
C48 H48A 0.9800 .
C48 H48B 0.9800 .
C48 H48C 0.9800 .
C52 C52 1.06(3) 2_756
C52 H52 0.9500 .
C52 Cl2 1.692(12) .
C52 Cl2 1.760(16) 2_756
C52 Cl1 1.768(16) .
Cl1 C52 1.768(16) 2_756
Cl2 C52 1.760(16) 2_756

loop_
_geom_torsion_atom_site_label_1
_geom_torsion_atom_site_label_2
_geom_torsion_atom_site_label_3
_geom_torsion_atom_site_label_4
_geom_torsion
_geom_torsion_site_symmetry_1
_geom_torsion_site_symmetry_4
C50 Re1 Se1 N3' 71(5) . .
C49 Re1 Se1 N3' -118(5) . .
C51 Re1 Se1 N3' -19(5) . .
N1 Re1 Se1 N3' -111(5) . .
N2 Re1 Se1 N3' 167(5) . .
Se2 Re1 Se1 N3' 123(5) . .
C50 Re1 Se1 C16 32.8(3) . .
C49 Re1 Se1 C16 -156.6(10) . .
C51 Re1 Se1 C16 -57.4(3) . .
N1 Re1 Se1 C16 -149.9(2) . .
N2 Re1 Se1 C16 128.5(2) . .
Se2 Re1 Se1 C16 83.9(4) . .
C50 Re1 Se1 C19 122.0(3) . .
C49 Re1 Se1 C19 -67.3(10) . .
C51 Re1 Se1 C19 31.8(3) . .
N1 Re1 Se1 C19 -60.7(2) . .
N2 Re1 Se1 C19 -142.3(2) . .
Se2 Re1 Se1 C19 173.1(4) . .
C50 Re1 Se1 Se2 -51.1(4) . .
C49 Re1 Se1 Se2 119.5(11) . .
C51 Re1 Se1 Se2 -141.3(4) . .
N1 Re1 Se1 Se2 126.2(4) . .
N2 Re1 Se1 Se2 44.6(4) . .
N3' Se1 Se2 N3 -18(5) . .
C16 Se1 Se2 N3 -13.7(11) . .
C19 Se1 Se2 N3 62(3) . .
Re1 Se1 Se2 N3 104.9(11) . .
N3' Se1 Se2 C11 -58(5) . .
C16 Se1 Se2 C11 -53(2) . .
C19 Se1 Se2 C11 22(4) . .
Re1 Se1 Se2 C11 65.2(19) . .
N3' Se1 Se2 C14 -7(5) . .
C16 Se1 Se2 C14 -2.2(4) . .
C19 Se1 Se2 C14 74(2) . .
Re1 Se1 Se2 C14 116.3(4) . .
N3' Se1 Se2 Re1 -123(5) . .
C16 Se1 Se2 Re1 -118.57(19) . .
C19 Se1 Se2 Re1 -43(2) . .
C50 Re1 Se2 N3 10.1(10) . .
C49 Re1 Se2 N3 78.1(11) . .
C51 Re1 Se2 N3 -66.8(11) . .
N1 Re1 Se2 N3 -168.5(10) . .
N2 Re1 Se2 N3 117.0(11) . .
Se1 Re1 Se2 N3 -117.2(11) . .
C50 Re1 Se2 C11 -34.3(5) . .
C49 Re1 Se2 C11 33.6(8) . .
C51 Re1 Se2 C11 -111.3(5) . .
N1 Re1 Se2 C11 147.1(5) . .
N2 Re1 Se2 C11 72.5(4) . .
Se1 Re1 Se2 C11 -161.7(7) . .
C50 Re1 Se2 Se1 127.3(3) . .
C49 Re1 Se2 Se1 -164.7(3) . .
C51 Re1 Se2 Se1 50.4(5) . .
N1 Re1 Se2 Se1 -51.3(3) . .
N2 Re1 Se2 Se1 -125.8(4) . .
C50 Re1 Se2 C14 38.9(5) . .
C49 Re1 Se2 C14 106.8(6) . .
C51 Re1 Se2 C14 -38.1(7) . .
N1 Re1 Se2 C14 -139.8(5) . .
N2 Re1 Se2 C14 145.7(7) . .
Se1 Re1 Se2 C14 -88.5(5) . .
C49 Re1 N1 C1 -114.2(5) . .
C51 Re1 N1 C1 -27.5(5) . .
N2 Re1 N1 C1 157.6(5) . .
Se1 Re1 N1 C1 67.0(4) . .
Se2 Re1 N1 C1 100.1(5) . .
C49 Re1 N1 C4 42.6(5) . .
C51 Re1 N1 C4 129.4(4) . .
N2 Re1 N1 C4 -45.6(4) . .
Se1 Re1 N1 C4 -136.1(4) . .
Se2 Re1 N1 C4 -103.0(5) . .
C50 Re1 N2 C6 -138.3(4) . .
C49 Re1 N2 C6 -48.6(4) . .
N1 Re1 N2 C6 48.2(4) . .
Se1 Re1 N2 C6 121.1(4) . .
Se2 Re1 N2 C6 153.9(5) . .
C50 Re1 N2 C9 0.1(5) . .
C49 Re1 N2 C9 89.8(5) . .
N1 Re1 N2 C9 -173.4(5) . .
Se1 Re1 N2 C9 -100.5(5) . .
Se2 Re1 N2 C9 -67.7(5) . .
C11 Se2 N3 C14 -171.5(16) . .
Se1 Se2 N3 C14 26.9(19) . .
Re1 Se2 N3 C14 100.4(12) . .
Se1 Se2 N3 C11 -161.6(6) . .
C14 Se2 N3 C11 171.5(16) . .
Re1 Se2 N3 C11 -88.1(9) . .
C19 Se1 N3' C16 -160(9) . .
Se2 Se1 N3' C16 8(9) . .
Re1 Se1 N3' C16 -89(7) . .
C16 Se1 N3' C19 160(9) . .
Se2 Se1 N3' C19 167.7(8) . .
Re1 Se1 N3' C19 71(5) . .
C4 N1 C1 C20 169.6(5) . .
Re1 N1 C1 C20 -30.9(8) . .
C4 N1 C1 C2 -4.0(6) . .
Re1 N1 C1 C2 155.5(4) . .
N1 C1 C2 C3 3.1(6) . .
C20 C1 C2 C3 -170.5(5) . .
C1 C2 C3 C4 -1.0(6) . .
C1 N1 C4 C5 -172.0(5) . .
Re1 N1 C4 C5 27.0(7) . .
C1 N1 C4 C3 3.3(6) . .
Re1 N1 C4 C3 -157.6(4) . .
C2 C3 C4 N1 -1.4(6) . .
C2 C3 C4 C5 173.8(5) . .
N1 C4 C5 C6 8.3(9) . .
C3 C4 C5 C6 -166.2(5) . .
N1 C4 C5 C21 -175.3(5) . .
C3 C4 C5 C21 10.2(8) . .
C9 N2 C6 C5 177.3(5) . .
Re1 N2 C6 C5 -36.0(7) . .
C9 N2 C6 C7 -2.4(6) . .
Re1 N2 C6 C7 144.2(4) . .
C4 C5 C6 N2 -2.1(9) . .
C21 C5 C6 N2 -178.5(5) . .
C4 C5 C6 C7 177.6(5) . .
C21 C5 C6 C7 1.2(8) . .
N2 C6 C7 C8 1.3(7) . .
C5 C6 C7 C8 -178.5(5) . .
C6 C7 C8 C9 0.4(7) . .
C6 N2 C9 C10 -175.1(6) . .
Re1 N2 C9 C10 42.8(8) . .
C6 N2 C9 C8 2.6(6) . .
Re1 N2 C9 C8 -139.5(4) . .
C7 C8 C9 N2 -2.0(7) . .
C7 C8 C9 C10 176.0(5) . .
N2 C9 C10 C11 15.7(10) . .
C8 C9 C10 C11 -161.8(6) . .
N2 C9 C10 C28 -161.7(6) . .
C8 C9 C10 C28 20.8(8) . .
Se2 N3 C11 C10 16.0(12) . .
C14 N3 C11 C10 -169.8(6) . .
Se2 N3 C11 C12 -169.0(9) . .
C14 N3 C11 C12 5.2(6) . .
C14 N3 C11 Se2 174.2(11) . .
C9 C10 C11 N3 -1.2(10) . .
C28 C10 C11 N3 176.2(5) . .
C9 C10 C11 C12 -175.4(6) . .
C28 C10 C11 C12 2.0(9) . .
C9 C10 C11 Se2 5.5(8) . .
C28 C10 C11 Se2 -177.2(5) . .
Se1 Se2 C11 N3 52.1(18) . .
C14 Se2 C11 N3 -4.0(8) . .
Re1 Se2 C11 N3 110.0(10) . .
N3 Se2 C11 C10 -166.7(10) . .
Se1 Se2 C11 C10 -115(2) . .
C14 Se2 C11 C10 -170.7(5) . .
Re1 Se2 C11 C10 -56.8(6) . .
N3 Se2 C11 C12 14.2(12) . .
Se1 Se2 C11 C12 66(2) . .
C14 Se2 C11 C12 10.2(7) . .
Re1 Se2 C11 C12 124.2(6) . .
N3 C11 C12 C13 -3.5(7) . .
C10 C11 C12 C13 171.5(6) . .
Se2 C11 C12 C13 -9.6(9) . .
C11 C12 C13 C14 0.5(7) . .
Se2 N3 C14 C15 -17.7(16) . .
C11 N3 C14 C15 170.4(5) . .
Se2 N3 C14 C13 166.9(13) . .
C11 N3 C14 C13 -5.0(6) . .
C11 N3 C14 Se2 -171.9(16) . .
C12 C13 C14 N3 2.9(7) . .
C12 C13 C14 C15 -172.1(6) . .
C12 C13 C14 Se2 7.2(8) . .
C11 Se2 C14 N3 6.1(12) . .
Se1 Se2 C14 N3 -157.7(16) . .
Re1 Se2 C14 N3 -93.2(14) . .
N3 Se2 C14 C15 164.3(14) . .
C11 Se2 C14 C15 170.4(5) . .
Se1 Se2 C14 C15 6.5(6) . .
Re1 Se2 C14 C15 71.0(6) . .
N3 Se2 C14 C13 -15.2(15) . .
C11 Se2 C14 C13 -9.1(6) . .
Se1 Se2 C14 C13 -172.9(5) . .
Re1 Se2 C14 C13 -108.4(6) . .
N3 C14 C15 C16 -4.3(8) . .
C13 C14 C15 C16 170.2(6) . .
Se2 C14 C15 C16 -9.2(7) . .
N3 C14 C15 C35 -179.6(5) . .
C13 C14 C15 C35 -5.1(9) . .
Se2 C14 C15 C35 175.5(5) . .
Se1 N3' C16 C15 -15(12) . .
C19 N3' C16 C15 -162(4) . .
Se1 N3' C16 C17 170(7) . .
C19 N3' C16 C17 23(8) . .
C19 N3' C16 Se1 -147(14) . .
C14 C15 C16 N3' 16(7) . .
C35 C15 C16 N3' -168(7) . .
C14 C15 C16 C17 -170.1(6) . .
C35 C15 C16 C17 5.3(9) . .
C14 C15 C16 Se1 8.6(8) . .
C35 C15 C16 Se1 -175.9(4) . .
C19 Se1 C16 N3' 16(8) . .
Se2 Se1 C16 N3' -174(8) . .
Re1 Se1 C16 N3' 112(8) . .
N3' Se1 C16 C15 171(8) . .
C19 Se1 C16 C15 -172.8(5) . .
Se2 Se1 C16 C15 -2.6(6) . .
Re1 Se1 C16 C15 -77.3(5) . .
N3' Se1 C16 C17 -10(7) . .
C19 Se1 C16 C17 6.2(4) . .
Se2 Se1 C16 C17 176.4(5) . .
Re1 Se1 C16 C17 101.6(4) . .
N3' C16 C17 C18 -10(3) . .
C15 C16 C17 C18 173.3(6) . .
Se1 C16 C17 C18 -5.5(7) . .
C16 C17 C18 C19 0.9(8) . .
C17 C18 C19 C20 -172.5(6) . .
C17 C18 C19 N3' 7(3) . .
C17 C18 C19 Se1 4.2(7) . .
Se1 N3' C19 C20 4(10) . .
C16 N3' C19 C20 156(5) . .
Se1 N3' C19 C18 -175(5) . .
C16 N3' C19 C18 -23(8) . .
C16 N3' C19 Se1 152(13) . .
N3' Se1 C19 C20 -178(5) . .
C16 Se1 C19 C20 171.2(5) . .
Se2 Se1 C19 C20 95(2) . .
Re1 Se1 C19 C20 53.4(5) . .
N3' Se1 C19 C18 5(5) . .
C16 Se1 C19 C18 -5.8(4) . .
Se2 Se1 C19 C18 -82(2) . .
Re1 Se1 C19 C18 -123.5(4) . .
C16 Se1 C19 N3' -11(5) . .
Se2 Se1 C19 N3' -87(6) . .
Re1 Se1 C19 N3' -129(5) . .
C18 C19 C20 C1 171.7(6) . .
N3' C19 C20 C1 -7(6) . .
Se1 C19 C20 C1 -4.7(8) . .
C18 C19 C20 C42 -7.4(9) . .
N3' C19 C20 C42 174(6) . .
Se1 C19 C20 C42 176.2(4) . .
N1 C1 C20 C19 -19.1(9) . .
C2 C1 C20 C19 153.5(6) . .
N1 C1 C20 C42 159.9(5) . .
C2 C1 C20 C42 -27.5(8) . .
C4 C5 C21 C26 -124.2(6) . .
C6 C5 C21 C26 52.5(8) . .
C4 C5 C21 C22 55.4(7) . .
C6 C5 C21 C22 -127.9(6) . .
C26 C21 C22 C23 -0.7(8) . .
C5 C21 C22 C23 179.7(5) . .
C21 C22 C23 C24 -1.1(9) . .
C27 O1 C24 C23 174.0(10) . .
C27 O1 C24 C25 -6.4(13) . .
C22 C23 C24 O1 -178.4(6) . .
C22 C23 C24 C25 1.9(10) . .
O1 C24 C25 C26 179.4(7) . .
C23 C24 C25 C26 -1.0(10) . .
C22 C21 C26 C25 1.7(9) . .
C5 C21 C26 C25 -178.7(6) . .
C24 C25 C26 C21 -0.9(10) . .
C11 C10 C28 C33 87.6(7) . .
C9 C10 C28 C33 -94.6(7) . .
C11 C10 C28 C29 -95.3(7) . .
C9 C10 C28 C29 82.5(7) . .
C33 C28 C29 C30 -0.7(10) . .
C10 C28 C29 C30 -177.9(6) . .
C28 C29 C30 C31 0.7(10) . .
C29 C30 C31 O2 -180.0(6) . .
C29 C30 C31 C32 0.5(10) . .
C34 O2 C31 C30 -175.0(6) . .
C34 O2 C31 C32 4.5(9) . .
C30 C31 C32 C33 -1.5(10) . .
O2 C31 C32 C33 178.9(6) . .
C29 C28 C33 C32 -0.4(9) . .
C10 C28 C33 C32 176.7(6) . .
C31 C32 C33 C28 1.5(10) . .
C16 C15 C35 C36 -124.1(6) . .
C14 C15 C35 C36 51.2(8) . .
C16 C15 C35 C40 55.4(8) . .
C14 C15 C35 C40 -129.3(6) . .
C40 C35 C36 C37 0.4(9) . .
C15 C35 C36 C37 179.9(6) . .
C35 C36 C37 C38 0.4(10) . .
C36 C37 C38 C39 -0.4(9) . .
C36 C37 C38 C41 179.0(6) . .
C37 C38 C39 C40 -0.4(9) . .
C41 C38 C39 C40 -179.8(6) . .
C38 C39 C40 C35 1.2(9) . .
C36 C35 C40 C39 -1.2(8) . .
C15 C35 C40 C39 179.3(5) . .
C19 C20 C42 C43 -55.6(8) . .
C1 C20 C42 C43 125.4(6) . .
C19 C20 C42 C47 121.2(6) . .
C1 C20 C42 C47 -57.9(8) . .
C47 C42 C43 C44 -1.4(9) . .
C20 C42 C43 C44 175.4(6) . .
C42 C43 C44 C45 -0.1(10) . .
C43 C44 C45 C46 1.4(10) . .
C43 C44 C45 C48 -177.6(7) . .
C44 C45 C46 C47 -1.2(10) . .
C48 C45 C46 C47 177.8(7) . .
C43 C42 C47 C46 1.6(9) . .
C20 C42 C47 C46 -175.2(6) . .
C45 C46 C47 C42 -0.3(10) . .
Cl2 C52 Cl1 C52 -66.3(12) . 2_756
Cl2 C52 Cl1 C52 59.6(13) 2_756 2_756
Cl2 C52 Cl2 C52 -58.2(10) 2_756 2_756
Cl1 C52 Cl2 C52 64.4(7) . 2_756
